data_7111496
loop_
_publ_author_name
'Harvey, John D.'
'Shaw, Janet L.'
'Herrick, Richard S.'
'Ziegler, Christopher J.'

_publ_section_title
;
 The synthesis of isostructural Mo2+ porphyrin and N-confused porphyrin
 complexes
;
_journal_issue 37
_journal_name_full 'Chemical Communications'
_journal_page_first 4663
_journal_page_last 4665
_journal_paper_doi 10.1039/b508913a
_journal_year 2005
_chemical_formula_sum 'C61 H58 Mo N6'
_chemical_formula_weight 971.07
_chemical_name_common
;(5,10,15,20-
tetraphenylporphyrinato)(bispiperidine)molybdenum(ii)
;
_chemical_name_systematic
;
(5,10,15,20-tetraphenylporphyrinato)(bispiperidine)molybdenum(II)
;
_space_group_IT_number 2
_symmetry_cell_setting triclinic
_symmetry_space_group_name_Hall '-P 1'
_symmetry_space_group_name_H-M 'P -1'
_atom_sites_solution_hydrogens geom
_atom_sites_solution_primary direct
_atom_sites_solution_secondary difmap
_audit_creation_method SHELXL-97
_cell_angle_alpha 112.4130(10)
_cell_angle_beta 93.904(2)
_cell_angle_gamma 103.4010(10)
_cell_formula_units_Z 1
_cell_length_a 9.9529(9)
_cell_length_b 11.6864(10)
_cell_length_c 11.9876(11)
_cell_measurement_reflns_used 4910
_cell_measurement_temperature 100(2)
_cell_measurement_theta_max 27.98
_cell_measurement_theta_min 2.46
_cell_volume 1234.77(19)
_computing_cell_refinement 'Bruker SMART'
_computing_data_collection 'Bruker SMART'
_computing_data_reduction 'Bruker SAINT'
_computing_molecular_graphics 'Bruker SHELXTL'
_computing_publication_material 'Bruker SHELXTL'
_computing_structure_refinement 'SHELXL-97 (Sheldrick, 1997)'
_computing_structure_solution 'SHELXS-97 (Sheldrick, 1990)'
_diffrn_ambient_temperature 100(2)
_diffrn_measured_fraction_theta_full 0.926
_diffrn_measured_fraction_theta_max 0.926
_diffrn_measurement_device_type 'CCD area detector'
_diffrn_measurement_method 'phi and omega scans'
_diffrn_radiation_monochromator graphite
_diffrn_radiation_source 'fine-focus sealed tube'
_diffrn_radiation_type MoK\a
_diffrn_radiation_wavelength 0.71073
_diffrn_reflns_av_R_equivalents 0.0223
_diffrn_reflns_av_sigmaI/netI 0.0392
_diffrn_reflns_limit_h_max 12
_diffrn_reflns_limit_h_min -12
_diffrn_reflns_limit_k_max 15
_diffrn_reflns_limit_k_min -15
_diffrn_reflns_limit_l_max 15
_diffrn_reflns_limit_l_min -15
_diffrn_reflns_number 10867
_diffrn_reflns_theta_full 28.28
_diffrn_reflns_theta_max 28.28
_diffrn_reflns_theta_min 1.87
_exptl_absorpt_coefficient_mu 0.312
_exptl_absorpt_correction_T_max 0.9876
_exptl_absorpt_correction_T_min 0.8159
_exptl_absorpt_correction_type 'Empirical SADABS'
_exptl_crystal_colour black
_exptl_crystal_density_diffrn 1.306
_exptl_crystal_density_meas 0
_exptl_crystal_density_method 'not measured'
_exptl_crystal_description plate
_exptl_crystal_F_000 508
_exptl_crystal_size_max 0.26
_exptl_crystal_size_mid 0.19
_exptl_crystal_size_min 0.04
_refine_diff_density_max 0.834
_refine_diff_density_min -0.718
_refine_diff_density_rms 0.075
_refine_ls_extinction_method none
_refine_ls_goodness_of_fit_ref 1.079
_refine_ls_hydrogen_treatment mixed
_refine_ls_matrix_type full
_refine_ls_number_parameters 314
_refine_ls_number_reflns 5671
_refine_ls_number_restraints 0
_refine_ls_restrained_S_all 1.079
_refine_ls_R_factor_all 0.0416
_refine_ls_R_factor_gt 0.0378
_refine_ls_shift/su_max 0.000
_refine_ls_shift/su_mean 0.000
_refine_ls_structure_factor_coef Fsqd
_refine_ls_weighting_details 'calc w=1/[\s^2^(Fo^2^)+(0.0353P)^2^+0.9801P] where P=(Fo^2^+2Fc^2^)/3'
_refine_ls_weighting_scheme calc
_refine_ls_wR_factor_gt 0.0875
_refine_ls_wR_factor_ref 0.0895
_reflns_number_gt 5308
_reflns_number_total 5671
_reflns_threshold_expression >2sigma(I)
_cod_data_source_file b508913asup1.cif
_cod_data_source_block Mo(TPP)(pip)2
_cod_depositor_comments
;
The following automatic conversions were performed:

'_symmetry_cell_setting' value 'Triclinic' changed to 'triclinic'
according to /home/saulius/struct/CIF-dictionaries/cif_core.dic
dictionary named 'cif_core.dic' version 2.4.2 from 2011-04-26.

Automatic conversion script
Id: cif_fix_values 1891 2012-01-12 08:04:46Z andrius 
;
_cod_original_sg_symbol_H-M P-1
_cod_database_code 7111496

loop_
_symmetry_equiv_pos_as_xyz
'x, y, z'
'-x, -y, -z'

loop_
_atom_site_label
_atom_site_type_symbol
_atom_site_fract_x
_atom_site_fract_y
_atom_site_fract_z
_atom_site_U_iso_or_equiv
_atom_site_adp_type
_atom_site_occupancy
_atom_site_symmetry_multiplicity
_atom_site_calc_flag
_atom_site_refinement_flags
C1 C 1.2427(2) 0.20156(18) -0.03161(18) 0.0172(4) Uani 1 1 d .
C2 C 1.2995(2) 0.33984(19) 0.00910(19) 0.0204(4) Uani 1 1 d .
H2 H 1.3833 0.3824 -0.0088 0.024 Uiso 1 1 calc R
C3 C 1.2110(2) 0.39777(19) 0.07764(19) 0.0202(4) Uani 1 1 d .
H3 H 1.2222 0.4879 0.1158 0.024 Uiso 1 1 calc R
C4 C 1.0969(2) 0.29751(18) 0.08208(18) 0.0171(4) Uani 1 1 d .
C5 C 0.9881(2) 0.31705(18) 0.14846(18) 0.0171(4) Uani 1 1 d .
C6 C 0.8797(2) 0.22038(18) 0.15882(18) 0.0173(4) Uani 1 1 d .
C7 C 0.7697(2) 0.24160(19) 0.22864(19) 0.0212(4) Uani 1 1 d .
H7 H 0.7562 0.3228 0.2765 0.025 Uiso 1 1 calc R
C8 C 0.6869(2) 0.1224(2) 0.21372(19) 0.0221(4) Uani 1 1 d .
H8 H 0.6059 0.1067 0.2492 0.026 Uiso 1 1 calc R
C9 C 0.7454(2) 0.02694(19) 0.13507(18) 0.0176(4) Uani 1 1 d .
C10 C 0.6954(2) -0.10780(19) 0.10002(18) 0.0170(4) Uani 1 1 d .
C11 C 0.9866(2) 0.45385(18) 0.22090(19) 0.0185(4) Uani 1 1 d .
C12 C 1.0337(2) 0.5122(2) 0.3463(2) 0.0261(5) Uani 1 1 d .
H12 H 1.0692 0.4659 0.3858 0.031 Uiso 1 1 calc R
C13 C 1.0300(3) 0.6377(2) 0.4156(2) 0.0322(5) Uani 1 1 d .
H13 H 1.0636 0.6766 0.5014 0.039 Uiso 1 1 calc R
C14 C 0.9775(2) 0.7052(2) 0.3595(2) 0.0314(5) Uani 1 1 d .
H14 H 0.9732 0.7901 0.4068 0.038 Uiso 1 1 calc R
C15 C 0.9312(3) 0.6493(2) 0.2346(3) 0.0356(6) Uani 1 1 d .
H15 H 0.8959 0.6963 0.1959 0.043 Uiso 1 1 calc R
C16 C 0.9360(2) 0.5238(2) 0.1648(2) 0.0288(5) Uani 1 1 d .
H16 H 0.9046 0.4861 0.0787 0.035 Uiso 1 1 calc R
C17 C 0.5622(2) -0.15404(18) 0.14185(18) 0.0177(4) Uani 1 1 d .
C18 C 0.5673(2) -0.1712(3) 0.2501(2) 0.0318(5) Uani 1 1 d .
H18 H 0.6557 -0.1524 0.2986 0.038 Uiso 1 1 calc R
C19 C 0.4447(2) -0.2157(3) 0.2890(2) 0.0365(6) Uani 1 1 d .
H19 H 0.4501 -0.2265 0.3637 0.044 Uiso 1 1 calc R
C20 C 0.3155(2) -0.2441(2) 0.2196(2) 0.0265(5) Uani 1 1 d .
H20 H 0.2319 -0.2743 0.2460 0.032 Uiso 1 1 calc R
C21 C 0.3090(2) -0.2282(2) 0.1114(2) 0.0263(5) Uani 1 1 d .
H21 H 0.2203 -0.2483 0.0629 0.032 Uiso 1 1 calc R
C22 C 0.4314(2) -0.1828(2) 0.0723(2) 0.0232(4) Uani 1 1 d .
H22 H 0.4253 -0.1715 -0.0021 0.028 Uiso 1 1 calc R
C23 C 1.2639(2) 0.1366(2) 0.21971(19) 0.0214(4) Uani 1 1 d .
H23A H 1.2370 0.2180 0.2427 0.026 Uiso 1 1 calc R
H23B H 1.3197 0.1298 0.1533 0.026 Uiso 1 1 calc R
C24 C 1.3549(2) 0.1420(2) 0.3304(2) 0.0249(4) Uani 1 1 d .
H24A H 1.3919 0.0659 0.3053 0.030 Uiso 1 1 calc R
H24B H 1.4356 0.2202 0.3610 0.030 Uiso 1 1 calc R
C25 C 1.2713(2) 0.1441(2) 0.4329(2) 0.0265(5) Uani 1 1 d .
H25A H 1.3304 0.1414 0.5013 0.032 Uiso 1 1 calc R
H25B H 1.2425 0.2247 0.4645 0.032 Uiso 1 1 calc R
C26 C 1.1420(2) 0.0281(2) 0.38358(19) 0.0221(4) Uani 1 1 d .
H26A H 1.1714 -0.0521 0.3589 0.027 Uiso 1 1 calc R
H26B H 1.0852 0.0316 0.4489 0.027 Uiso 1 1 calc R
C27 C 1.0533(2) 0.0262(2) 0.27388(18) 0.0200(4) Uani 1 1 d .
H27A H 0.9716 -0.0513 0.2423 0.024 Uiso 1 1 calc R
H27B H 1.0174 0.1029 0.3008 0.024 Uiso 1 1 calc R
C28 C 0.6348(3) 0.5006(2) 0.4799(2) 0.0356(6) Uani 1 1 d .
H28 H 0.7279 0.5009 0.4666 0.043 Uiso 1 1 calc R
C29 C 0.5395(3) 0.5030(2) 0.3906(2) 0.0356(6) Uani 1 1 d .
C30 C 0.4040(3) 0.5024(2) 0.4124(2) 0.0375(6) Uani 1 1 d .
H30 H 0.3375 0.5040 0.3527 0.045 Uiso 1 1 calc R
C31 C 0.5756(5) 0.5031(5) 0.2807(4) 0.0312(10) Uani 0.50 1 d P
H31A H 0.5454 0.4148 0.2172 0.047 Uiso 0.50 1 calc PR
H31B H 0.6776 0.5370 0.2912 0.047 Uiso 0.50 1 calc PR
H31C H 0.5294 0.5575 0.2563 0.047 Uiso 0.50 1 calc PR
Mo1 Mo 1.0000 0.0000 0.0000 0.01425(8) Uani 1 2 d S
N1 N 1.11783(17) 0.17758(15) 0.01362(15) 0.0166(3) Uani 1 1 d .
N2 N 0.86307(17) 0.08848(15) 0.10200(15) 0.0163(3) Uani 1 1 d .
N3 N 1.13365(17) 0.02541(15) 0.17272(15) 0.0174(3) Uani 1 1 d .
H3A H 1.1649 -0.0480 0.1514 0.021 Uiso 1 1 calc R

loop_
_atom_site_aniso_label
_atom_site_aniso_U_11
_atom_site_aniso_U_22
_atom_site_aniso_U_33
_atom_site_aniso_U_23
_atom_site_aniso_U_13
_atom_site_aniso_U_12
C1 0.0162(9) 0.0176(9) 0.0183(9) 0.0088(8) 0.0032(7) 0.0032(7)
C2 0.0203(10) 0.0182(9) 0.0231(10) 0.0100(8) 0.0048(8) 0.0035(8)
C3 0.0212(10) 0.0160(9) 0.0239(10) 0.0093(8) 0.0044(8) 0.0038(8)
C4 0.0179(9) 0.0155(9) 0.0186(9) 0.0077(7) 0.0021(7) 0.0047(7)
C5 0.0190(9) 0.0157(9) 0.0173(9) 0.0066(7) 0.0023(7) 0.0064(7)
C6 0.0187(9) 0.0160(9) 0.0179(9) 0.0065(7) 0.0044(7) 0.0069(7)
C7 0.0208(10) 0.0193(9) 0.0231(10) 0.0066(8) 0.0077(8) 0.0074(8)
C8 0.0212(10) 0.0220(10) 0.0249(11) 0.0097(8) 0.0100(8) 0.0078(8)
C9 0.0157(9) 0.0197(9) 0.0195(10) 0.0095(8) 0.0052(7) 0.0053(7)
C10 0.0151(9) 0.0196(9) 0.0176(9) 0.0091(8) 0.0037(7) 0.0048(7)
C11 0.0156(9) 0.0155(9) 0.0235(10) 0.0063(8) 0.0054(7) 0.0050(7)
C12 0.0306(12) 0.0213(10) 0.0259(11) 0.0102(9) 0.0048(9) 0.0056(9)
C13 0.0409(14) 0.0229(11) 0.0235(11) 0.0029(9) 0.0129(10) 0.0014(10)
C14 0.0301(12) 0.0151(10) 0.0446(14) 0.0054(10) 0.0190(10) 0.0062(9)
C15 0.0329(13) 0.0226(11) 0.0524(16) 0.0146(11) 0.0027(11) 0.0121(10)
C16 0.0331(12) 0.0209(10) 0.0307(12) 0.0087(9) -0.0014(9) 0.0096(9)
C17 0.0155(9) 0.0168(9) 0.0213(10) 0.0079(8) 0.0050(7) 0.0047(7)
C18 0.0165(10) 0.0529(15) 0.0329(13) 0.0273(12) 0.0046(9) 0.0053(10)
C19 0.0260(12) 0.0556(16) 0.0360(13) 0.0299(13) 0.0107(10) 0.0056(11)
C20 0.0175(10) 0.0208(10) 0.0408(13) 0.0120(9) 0.0125(9) 0.0037(8)
C21 0.0148(10) 0.0222(10) 0.0364(12) 0.0077(9) 0.0010(8) 0.0033(8)
C22 0.0211(10) 0.0238(10) 0.0230(10) 0.0090(9) 0.0017(8) 0.0048(8)
C23 0.0172(9) 0.0235(10) 0.0235(10) 0.0117(8) 0.0046(8) 0.0020(8)
C24 0.0169(10) 0.0319(11) 0.0270(11) 0.0155(9) 0.0042(8) 0.0029(8)
C25 0.0219(11) 0.0334(12) 0.0215(11) 0.0116(9) 0.0024(8) 0.0024(9)
C26 0.0233(10) 0.0251(10) 0.0205(10) 0.0115(8) 0.0080(8) 0.0066(8)
C27 0.0176(9) 0.0222(10) 0.0215(10) 0.0097(8) 0.0078(8) 0.0055(8)
C28 0.0301(12) 0.0266(12) 0.0416(14) 0.0066(11) -0.0001(10) 0.0067(10)
C29 0.0372(14) 0.0248(11) 0.0371(14) 0.0067(10) 0.0016(11) 0.0061(10)
C30 0.0335(13) 0.0316(13) 0.0408(15) 0.0094(11) -0.0032(11) 0.0088(10)
C31 0.025(2) 0.036(2) 0.033(3) 0.014(2) 0.0031(19) 0.0083(19)
Mo1 0.01426(12) 0.01285(12) 0.01707(13) 0.00674(9) 0.00587(8) 0.00444(8)
N1 0.0166(8) 0.0168(8) 0.0175(8) 0.0080(7) 0.0050(6) 0.0046(6)
N2 0.0176(8) 0.0151(7) 0.0177(8) 0.0069(6) 0.0052(6) 0.0064(6)
N3 0.0167(8) 0.0164(8) 0.0214(9) 0.0093(7) 0.0069(6) 0.0053(6)

loop_
_atom_type_symbol
_atom_type_description
_atom_type_scat_dispersion_real
_atom_type_scat_dispersion_imag
_atom_type_scat_source
C C 0.0033 0.0016 'International Tables Vol C Tables 4.2.6.8 and 6.1.1.4'
H H 0.0000 0.0000 'International Tables Vol C Tables 4.2.6.8 and 6.1.1.4'
Mo Mo -1.6832 0.6857 'International Tables Vol C Tables 4.2.6.8 and 6.1.1.4'
N N 0.0061 0.0033 'International Tables Vol C Tables 4.2.6.8 and 6.1.1.4'

loop_
_geom_angle_atom_site_label_1
_geom_angle_atom_site_label_2
_geom_angle_atom_site_label_3
_geom_angle
_geom_angle_site_symmetry_1
_geom_angle_site_symmetry_3
C10 C1 N1 125.37(17) 2_755 .
C10 C1 C2 125.96(18) 2_755 .
N1 C1 C2 108.62(16) . .
C3 C2 C1 107.78(17) . .
C3 C2 H2 126.1 . .
C1 C2 H2 126.1 . .
C2 C3 C4 107.95(17) . .
C2 C3 H3 126.0 . .
C4 C3 H3 126.0 . .
C5 C4 N1 125.50(17) . .
C5 C4 C3 125.86(18) . .
N1 C4 C3 108.57(16) . .
C4 C5 C6 126.58(18) . .
C4 C5 C11 117.74(17) . .
C6 C5 C11 115.64(17) . .
N2 C6 C5 125.20(17) . .
N2 C6 C7 108.67(17) . .
C5 C6 C7 126.12(18) . .
C8 C7 C6 107.52(18) . .
C8 C7 H7 126.2 . .
C6 C7 H7 126.2 . .
C7 C8 C9 107.52(18) . .
C7 C8 H8 126.2 . .
C9 C8 H8 126.2 . .
N2 C9 C10 125.37(17) . .
N2 C9 C8 108.75(17) . .
C10 C9 C8 125.84(18) . .
C1 C10 C9 126.75(18) 2_755 .
C1 C10 C17 116.87(17) 2_755 .
C9 C10 C17 116.38(17) . .
C12 C11 C16 118.48(19) . .
C12 C11 C5 120.20(18) . .
C16 C11 C5 121.31(18) . .
C11 C12 C13 121.1(2) . .
C11 C12 H12 119.4 . .
C13 C12 H12 119.4 . .
C14 C13 C12 119.9(2) . .
C14 C13 H13 120.1 . .
C12 C13 H13 120.1 . .
C13 C14 C15 119.9(2) . .
C13 C14 H14 120.0 . .
C15 C14 H14 120.0 . .
C14 C15 C16 120.3(2) . .
C14 C15 H15 119.9 . .
C16 C15 H15 119.9 . .
C11 C16 C15 120.3(2) . .
C11 C16 H16 119.8 . .
C15 C16 H16 119.8 . .
C18 C17 C22 118.34(19) . .
C18 C17 C10 120.47(18) . .
C22 C17 C10 121.18(18) . .
C17 C18 C19 121.0(2) . .
C17 C18 H18 119.5 . .
C19 C18 H18 119.5 . .
C20 C19 C18 120.3(2) . .
C20 C19 H19 119.9 . .
C18 C19 H19 119.9 . .
C21 C20 C19 119.3(2) . .
C21 C20 H20 120.4 . .
C19 C20 H20 120.4 . .
C20 C21 C22 120.7(2) . .
C20 C21 H21 119.6 . .
C22 C21 H21 119.6 . .
C17 C22 C21 120.3(2) . .
C17 C22 H22 119.8 . .
C21 C22 H22 119.8 . .
N3 C23 C24 112.82(16) . .
N3 C23 H23A 109.0 . .
C24 C23 H23A 109.0 . .
N3 C23 H23B 109.0 . .
C24 C23 H23B 109.0 . .
H23A C23 H23B 107.8 . .
C25 C24 C23 111.24(17) . .
C25 C24 H24A 109.4 . .
C23 C24 H24A 109.4 . .
C25 C24 H24B 109.4 . .
C23 C24 H24B 109.4 . .
H24A C24 H24B 108.0 . .
C26 C25 C24 109.37(18) . .
C26 C25 H25A 109.8 . .
C24 C25 H25A 109.8 . .
C26 C25 H25B 109.8 . .
C24 C25 H25B 109.8 . .
H25A C25 H25B 108.2 . .
C27 C26 C25 110.81(17) . .
C27 C26 H26A 109.5 . .
C25 C26 H26A 109.5 . .
C27 C26 H26B 109.5 . .
C25 C26 H26B 109.5 . .
H26A C26 H26B 108.1 . .
N3 C27 C26 112.60(16) . .
N3 C27 H27A 109.1 . .
C26 C27 H27A 109.1 . .
N3 C27 H27B 109.1 . .
C26 C27 H27B 109.1 . .
H27A C27 H27B 107.8 . .
C30 C28 C29 121.0(2) 2_666 .
C30 C28 H28 119.5 2_666 .
C29 C28 H28 119.5 . .
C31 C29 C30 119.8(3) . .
C31 C29 C28 121.9(3) . .
C30 C29 C28 118.3(2) . .
C28 C30 C29 120.6(2) 2_666 .
C28 C30 H30 119.7 2_666 .
C29 C30 H30 119.7 . .
C29 C31 H31A 109.5 . .
C29 C31 H31B 109.5 . .
H31A C31 H31B 109.5 . .
C29 C31 H31C 109.5 . .
H31A C31 H31C 109.5 . .
H31B C31 H31C 109.5 . .
N1 Mo1 N1 180.00(8) . 2_755
N1 Mo1 N2 89.90(6) . .
N1 Mo1 N2 90.10(6) 2_755 .
N1 Mo1 N2 90.10(6) . 2_755
N1 Mo1 N2 89.90(6) 2_755 2_755
N2 Mo1 N2 180.00(9) . 2_755
N1 Mo1 N3 90.53(6) . .
N1 Mo1 N3 89.47(6) 2_755 .
N2 Mo1 N3 90.88(6) . .
N2 Mo1 N3 89.12(6) 2_755 .
N1 Mo1 N3 89.47(6) . 2_755
N1 Mo1 N3 90.53(6) 2_755 2_755
N2 Mo1 N3 89.12(6) . 2_755
N2 Mo1 N3 90.88(6) 2_755 2_755
N3 Mo1 N3 180.00(8) . 2_755
C4 N1 C1 107.08(15) . .
C4 N1 Mo1 126.27(13) . .
C1 N1 Mo1 126.26(13) . .
C6 N2 C9 107.54(15) . .
C6 N2 Mo1 126.21(13) . .
C9 N2 Mo1 126.01(13) . .
C27 N3 C23 110.44(15) . .
C27 N3 Mo1 113.71(12) . .
C23 N3 Mo1 115.56(12) . .
C27 N3 H3A 105.4 . .
C23 N3 H3A 105.4 . .
Mo1 N3 H3A 105.4 . .

loop_
_geom_bond_atom_site_label_1
_geom_bond_atom_site_label_2
_geom_bond_distance
_geom_bond_site_symmetry_2
C1 C10 1.396(3) 2_755
C1 N1 1.401(2) .
C1 C2 1.452(3) .
C2 C3 1.363(3) .
C2 H2 0.9500 .
C3 C4 1.451(3) .
C3 H3 0.9500 .
C4 C5 1.397(3) .
C4 N1 1.401(2) .
C5 C6 1.420(3) .
C5 C11 1.505(3) .
C6 N2 1.390(2) .
C6 C7 1.433(3) .
C7 C8 1.382(3) .
C7 H7 0.9500 .
C8 C9 1.430(3) .
C8 H8 0.9500 .
C9 N2 1.392(2) .
C9 C10 1.417(3) .
C10 C1 1.396(3) 2_755
C10 C17 1.505(3) .
C11 C12 1.386(3) .
C11 C16 1.392(3) .
C12 C13 1.394(3) .
C12 H12 0.9500 .
C13 C14 1.376(4) .
C13 H13 0.9500 .
C14 C15 1.379(4) .
C14 H14 0.9500 .
C15 C16 1.398(3) .
C15 H15 0.9500 .
C16 H16 0.9500 .
C17 C18 1.386(3) .
C17 C22 1.393(3) .
C18 C19 1.395(3) .
C18 H18 0.9500 .
C19 C20 1.379(3) .
C19 H19 0.9500 .
C20 C21 1.377(3) .
C20 H20 0.9500 .
C21 C22 1.397(3) .
C21 H21 0.9500 .
C22 H22 0.9500 .
C23 N3 1.500(2) .
C23 C24 1.527(3) .
C23 H23A 0.9900 .
C23 H23B 0.9900 .
C24 C25 1.525(3) .
C24 H24A 0.9900 .
C24 H24B 0.9900 .
C25 C26 1.524(3) .
C25 H25A 0.9900 .
C25 H25B 0.9900 .
C26 C27 1.523(3) .
C26 H26A 0.9900 .
C26 H26B 0.9900 .
C27 N3 1.496(2) .
C27 H27A 0.9900 .
C27 H27B 0.9900 .
C28 C30 1.383(4) 2_666
C28 C29 1.394(4) .
C28 H28 0.9500 .
C29 C31 1.389(5) .
C29 C30 1.390(4) .
C30 C28 1.383(4) 2_666
C30 H30 0.9500 .
C31 H31A 0.9800 .
C31 H31B 0.9800 .
C31 H31C 0.9800 .
Mo1 N1 2.0727(16) .
Mo1 N1 2.0727(16) 2_755
Mo1 N2 2.0827(16) .
Mo1 N2 2.0827(16) 2_755
Mo1 N3 2.2622(17) .
Mo1 N3 2.2622(17) 2_755
N3 H3A 0.9300 .
